data_4519366
loop_
_publ_author_name
'Kaltenegger, Martin'
'Delaive, Louis'
'Gali, Sai Manoj'
'Brocorens, Patrick'
'Werzer, Oliver'
'Riegler, Hans'
'Geerts, Yves Henri'
'Lazzaroni, Roberto'
'Resel, Roland'
'Liu, Jie'

_publ_section_title
;
 Molecular Packing of Phenoxazine: A Combined Single-Crystal/Crystal
 Structure Prediction Study
;
_journal_issue 3
_journal_name_full 'Crystal Growth &amp; Design'
_journal_page_first 1548
_journal_page_last 1553
_journal_paper_doi 10.1021/acs.cgd.1c00691
_journal_volume 22
_journal_year 2022
_chemical_formula_moiety 'C12 H9 N O'
_chemical_formula_sum 'C12 H9 N O'
_chemical_formula_weight 183.20
_space_group_crystal_system monoclinic
_space_group_IT_number 14
_space_group_name_Hall '-P 2ybc'
_space_group_name_H-M_alt 'P 1 21/c 1'
_atom_sites_solution_hydrogens mixed
_audit_creation_method SHELXL-2018/3
_audit_update_record
;
2020-10-07 deposited with the CCDC.	2021-05-20 downloaded from the CCDC.
;
_cell_angle_alpha 90
_cell_angle_beta 103.17(3)
_cell_angle_gamma 90
_cell_formula_units_Z 2
_cell_length_a 9.3350(19)
_cell_length_b 5.7680(12)
_cell_length_c 8.2610(16)
_cell_measurement_reflns_used 492
_cell_measurement_temperature 100(2)
_cell_measurement_theta_max 59.75
_cell_measurement_theta_min 9.79
_cell_volume 433.11(16)
_computing_structure_refinement 'SHELXL-2018/3 (Sheldrick, 2018)'
_computing_structure_solution 'SHELXT 2018/2 (Sheldrick, 2018)'
_diffrn_ambient_temperature 100(2)
_diffrn_measured_fraction_theta_full 1.000
_diffrn_measured_fraction_theta_max 0.999
_diffrn_measurement_device_type PILATUS
_diffrn_measurement_method '\w scans'
_diffrn_radiation_type synchrotron
_diffrn_radiation_wavelength 0.700
_diffrn_reflns_av_R_equivalents 0.0682
_diffrn_reflns_av_unetI/netI 0.0416
_diffrn_reflns_Laue_measured_fraction_full 1.000
_diffrn_reflns_Laue_measured_fraction_max 0.999
_diffrn_reflns_limit_h_max 13
_diffrn_reflns_limit_h_min -13
_diffrn_reflns_limit_k_max 8
_diffrn_reflns_limit_k_min -8
_diffrn_reflns_limit_l_max 11
_diffrn_reflns_limit_l_min -11
_diffrn_reflns_number 7826
_diffrn_reflns_point_group_measured_fraction_full 1.000
_diffrn_reflns_point_group_measured_fraction_max 0.999
_diffrn_reflns_theta_full 24.835
_diffrn_reflns_theta_max 29.846
_diffrn_reflns_theta_min 2.207
_exptl_absorpt_coefficient_mu 0.086
_exptl_crystal_colour colourless
_exptl_crystal_density_diffrn 1.405
_exptl_crystal_description plate
_exptl_crystal_F_000 192
_exptl_crystal_size_max 0.100
_exptl_crystal_size_mid 0.050
_exptl_crystal_size_min 0.020
_refine_diff_density_max 0.275
_refine_diff_density_min -0.197
_refine_diff_density_rms 0.062
_refine_ls_extinction_coef 0.13(2)
_refine_ls_extinction_expression Fc^*^=kFc[1+0.001xFc^2^\l^3^/sin(2\q)]^-1/4^
_refine_ls_extinction_method 'SHELXL-2018/3 (Sheldrick 2018)'
_refine_ls_goodness_of_fit_ref 1.072
_refine_ls_hydrogen_treatment mixed
_refine_ls_matrix_type full
_refine_ls_number_parameters 75
_refine_ls_number_reflns 1309
_refine_ls_number_restraints 132
_refine_ls_restrained_S_all 1.028
_refine_ls_R_factor_all 0.0587
_refine_ls_R_factor_gt 0.0523
_refine_ls_shift/su_max 0.000
_refine_ls_shift/su_mean 0.000
_refine_ls_structure_factor_coef Fsqd
_refine_ls_weighting_details 'w=1/[\s^2^(Fo^2^)+(0.0877P)^2^+0.1227P] where P=(Fo^2^+2Fc^2^)/3'
_refine_ls_weighting_scheme calc
_refine_ls_wR_factor_gt 0.1518
_refine_ls_wR_factor_ref 0.1599
_reflns_Friedel_coverage 0.000
_reflns_number_gt 1142
_reflns_number_total 1309
_reflns_threshold_expression 'I > 2\s(I)'
_cod_data_source_file cg1c00691_si_002.cif
_cod_data_source_block X4ESxT-30Sep120344_a
_cod_original_cell_volume 433.10(16)
_cod_original_sg_symbol_H-M 'P 21/c'
_cod_database_code 4519366
_shelx_shelxl_version_number 2018/3'
_shelx_space_group_comment
;
The symmetry employed for this shelxl refinement is uniquely defined
by the following loop, which should always be used as a source of
symmetry information in preference to the above space-group names.
They are only intended as comments.
;
_shelx_estimated_absorpt_t_min 0.991
_shelx_estimated_absorpt_t_max 0.998

loop_
_space_group_symop_operation_xyz
'x, y, z'
'-x, y+1/2, -z+1/2'
'-x, -y, -z'
'x, -y-1/2, z-1/2'

loop_
_atom_site_label
_atom_site_type_symbol
_atom_site_fract_x
_atom_site_fract_y
_atom_site_fract_z
_atom_site_U_iso_or_equiv
_atom_site_adp_type
_atom_site_occupancy
_atom_site_site_symmetry_order
_atom_site_calc_flag
_atom_site_refinement_flags_posn
_atom_site_refinement_flags_adp
_atom_site_refinement_flags_occupancy
_atom_site_disorder_assembly
_atom_site_disorder_group
C1_1 C 0.36197(13) 0.5801(2) 0.41852(13) 0.0260(3) Uani 1 1 d . U . . .
C2_1 C 0.22362(13) 0.6553(2) 0.33832(14) 0.0268(3) Uani 1 1 d . U . . .
H2_1 H 0.189417 0.798303 0.365456 0.032 Uiso 1 1 calc R U . . .
C3_1 C 0.13511(14) 0.5181(2) 0.21701(15) 0.0287(3) Uani 1 1 d . U . . .
H3_1 H 0.042229 0.569868 0.162704 0.034 Uiso 1 1 calc R U . . .
C4_1 C 0.18541(14) 0.3039(2) 0.17706(14) 0.0288(3) Uani 1 1 d . U . . .
H4_1 H 0.126792 0.212840 0.095120 0.035 Uiso 1 1 calc R U . . .
C5_1 C 0.32383(13) 0.2258(2) 0.25993(14) 0.0262(3) Uani 1 1 d . U . . .
H5_1 H 0.357040 0.081398 0.234252 0.031 Uiso 1 1 calc R U . . .
C6_1 C 0.41215(13) 0.3621(2) 0.38033(14) 0.0256(3) Uani 1 1 d . U . . .
N1 N 0.4528(19) 0.721(3) 0.5507(18) 0.0283(13) Uani 0.5 1 d . U P A -1
H1 H 0.421738 0.872499 0.572631 0.053(11) Uiso 0.5 1 d R . P A -1
O1 O 0.5506(15) 0.284(2) 0.4736(14) 0.0281(14) Uani 0.5 1 d . U P B -1

loop_
_atom_site_aniso_label
_atom_site_aniso_U_11
_atom_site_aniso_U_22
_atom_site_aniso_U_33
_atom_site_aniso_U_23
_atom_site_aniso_U_13
_atom_site_aniso_U_12
C1_1 0.0317(6) 0.0245(5) 0.0215(5) 0.0018(4) 0.0057(4) -0.0055(4)
C2_1 0.0344(6) 0.0221(5) 0.0251(5) 0.0009(4) 0.0091(4) -0.0008(4)
C3_1 0.0310(6) 0.0289(6) 0.0253(5) 0.0014(4) 0.0043(4) 0.0011(4)
C4_1 0.0338(6) 0.0290(6) 0.0228(5) -0.0027(4) 0.0046(4) -0.0026(4)
C5_1 0.0331(6) 0.0237(5) 0.0230(5) 0.0001(4) 0.0089(4) -0.0007(4)
C6_1 0.0291(6) 0.0254(6) 0.0225(5) 0.0033(4) 0.0063(4) -0.0030(4)
N1 0.033(2) 0.0237(18) 0.025(3) -0.0090(18) 0.0005(19) -0.0046(15)
O1 0.0314(15) 0.0203(18) 0.027(3) -0.004(2) -0.0045(19) 0.0019(12)

loop_
_atom_type_symbol
_atom_type_description
_atom_type_scat_dispersion_real
_atom_type_scat_dispersion_imag
_atom_type_scat_source
C C 0.0033 0.0016 'International Tables Vol C Tables 4.2.6.8 and 6.1.1.4'
N N 0.0064 0.0033 'International Tables Vol C Tables 4.2.6.8 and 6.1.1.4'
O O 0.0110 0.0060 'International Tables Vol C Tables 4.2.6.8 and 6.1.1.4'
H H 0.0000 0.0000 'International Tables Vol C Tables 4.2.6.8 and 6.1.1.4'

loop_
_geom_angle_atom_site_label_1
_geom_angle_atom_site_label_2
_geom_angle_atom_site_label_3
_geom_angle
_geom_angle_site_symmetry_1
_geom_angle_site_symmetry_3
_geom_angle_publ_flag
C2_1 C1_1 C6_1 119.84(11) . . ?
C2_1 C1_1 N1 120.2(7) . . ?
C6_1 C1_1 N1 119.8(7) . . ?
C1_1 C2_1 C3_1 120.27(11) . . ?
C1_1 C2_1 H2_1 119.9 . . ?
C3_1 C2_1 H2_1 119.9 . . ?
C4_1 C3_1 C2_1 120.01(12) . . ?
C4_1 C3_1 H3_1 120.0 . . ?
C2_1 C3_1 H3_1 120.0 . . ?
C3_1 C4_1 C5_1 119.84(11) . . ?
C3_1 C4_1 H4_1 120.1 . . ?
C5_1 C4_1 H4_1 120.1 . . ?
C6_1 C5_1 C4_1 120.26(11) . . ?
C6_1 C5_1 H5_1 119.9 . . ?
C4_1 C5_1 H5_1 119.9 . . ?
C5_1 C6_1 C1_1 119.77(11) . . ?
C5_1 C6_1 O1 122.0(5) . . ?
C1_1 C6_1 O1 118.1(5) . . ?
C1_1 N1 H1 120.0 . . ?

loop_
_geom_bond_atom_site_label_1
_geom_bond_atom_site_label_2
_geom_bond_distance
_geom_bond_site_symmetry_2
_geom_bond_publ_flag
C1_1 C2_1 1.3803(17) . ?
C1_1 C6_1 1.4028(18) . ?
C1_1 N1 1.465(15) . ?
C2_1 C3_1 1.3915(16) . ?
C2_1 H2_1 0.9300 . ?
C3_1 C4_1 1.3877(17) . ?
C3_1 H3_1 0.9300 . ?
C4_1 C5_1 1.3922(17) . ?
C4_1 H4_1 0.9300 . ?
C5_1 C6_1 1.3832(16) . ?
C5_1 H5_1 0.9300 . ?
C6_1 O1 1.418(13) . ?
N1 H1 0.9529 . ?
